data_4335286
loop_
_publ_author_name
'Xinsong Lin'
'Arthur Mar'

_publ_contact_author_address
; Department of Chemistry
  University of Alberta
  Edmonton, AB
  Canada  T6G 2G2
;
_publ_contact_author_email arthur.mar@ualberta.ca
_publ_contact_author_fax '(780) 492-8231'
_publ_contact_author_name 'Dr. Arthur Mar'
_publ_contact_author_phone '(780) 492-5592'
_publ_section_title
;
 Homologous Series of Rare-Earth Zinc Arsenides REZn2-xAs2.n(REAs) (RE=
 La-Nd, Sm;n= 3, 4, 5, 6)
;
_journal_name_full 'Inorganic Chemistry'
_journal_page_first 7261
_journal_page_last 7270
_journal_paper_doi 10.1021/ic400933v
_journal_volume 52
_journal_year 2013
_chemical_formula_structural 'Ce6 Mn0.43 Zn1.28 As7'
_chemical_formula_sum 'As7 Ce6 Mn0.43 Zn1.28'
_chemical_formula_weight 1472.46
_chemical_name_common 'cerium zinc arsenide (6/0.4/1.3/7)'
_chemical_name_systematic 'cerium zinc arsenide (6/0.4/1.3/7)'
_space_group_IT_number 166
_symmetry_cell_setting trigonal
_symmetry_space_group_name_Hall '-R 3 2"'
_symmetry_space_group_name_H-M 'R -3 m :H'
_atom_sites_solution_primary direct
_atom_sites_solution_secondary difmap
_audit_creation_method SHELXL-97
_cell_angle_alpha 90.00
_cell_angle_beta 90.00
_cell_angle_gamma 120.00
_cell_formula_units_Z 3
_cell_length_a 4.2821(8)
_cell_length_b 4.2821(8)
_cell_length_c 73.620(14)
_cell_measurement_reflns_used 786
_cell_measurement_temperature 296(2)
_cell_measurement_theta_max 29.86
_cell_measurement_theta_min 5.82
_cell_volume 1169.1(4)
_computing_cell_refinement 'Bruker SAINT 7.68A (Bruker, 2009)'
_computing_data_collection 'Bruker SMART 5.054 (Bruker, 1999)'
_computing_data_reduction 'Bruker SAINT 7.68A'
_computing_molecular_graphics 'ATOMS 5.1 (Dowty, 1999)'
_computing_publication_material 'Bruker SHELXTL 6.12'
_computing_structure_refinement 'Bruker SHELXTL 6.12'
_computing_structure_solution 'Bruker SHELXTL 6.12'
_diffrn_ambient_temperature 296(2)
_diffrn_measured_fraction_theta_full 0.994
_diffrn_measured_fraction_theta_max 0.994
_diffrn_measurement_device_type 'Bruker PLATFORM/SMART APEX II CCD'
_diffrn_measurement_method '\f and \w scans'
_diffrn_radiation_monochromator graphite
_diffrn_radiation_source 'fine-focus sealed tube'
_diffrn_radiation_type MoK\a
_diffrn_radiation_wavelength 0.71073
_diffrn_reflns_av_R_equivalents 0.0646
_diffrn_reflns_av_sigmaI/netI 0.0321
_diffrn_reflns_limit_h_max 6
_diffrn_reflns_limit_h_min -6
_diffrn_reflns_limit_k_max 6
_diffrn_reflns_limit_k_min -6
_diffrn_reflns_limit_l_max 110
_diffrn_reflns_limit_l_min -111
_diffrn_reflns_number 5613
_diffrn_reflns_theta_full 33.24
_diffrn_reflns_theta_max 33.24
_diffrn_reflns_theta_min 1.66
_exptl_absorpt_coefficient_mu 34.114
_exptl_absorpt_correction_T_max 0.3591
_exptl_absorpt_correction_T_min 0.2142
_exptl_absorpt_correction_type numerical
_exptl_absorpt_process_details 'Bruker SHELXTL 6.12 (Sheldrick, 2001)'
_exptl_crystal_colour black
_exptl_crystal_density_diffrn 6.274
_exptl_crystal_description irregular
_exptl_crystal_F_000 1884
_exptl_crystal_size_max 0.05
_exptl_crystal_size_mid 0.03
_exptl_crystal_size_min 0.02
_refine_diff_density_max 5.573
_refine_diff_density_min -2.024
_refine_diff_density_rms 0.392
_refine_ls_extinction_coef 0.00015(2)
_refine_ls_extinction_expression Fc^*^=kFc[1+0.001xFc^2^\l^3^/sin(2\q)]^-1/4^
_refine_ls_extinction_method SHELXL
_refine_ls_goodness_of_fit_ref 1.059
_refine_ls_matrix_type full
_refine_ls_number_parameters 25
_refine_ls_number_reflns 685
_refine_ls_number_restraints 0
_refine_ls_restrained_S_all 1.059
_refine_ls_R_factor_all 0.0646
_refine_ls_R_factor_gt 0.0292
_refine_ls_shift/su_max 0.001
_refine_ls_shift/su_mean 0.000
_refine_ls_structure_factor_coef Fsqd
_refine_ls_weighting_details 'calc w=1/[\s^2^(Fo^2^)+(0.0251P)^2^+7.9905P] where P=(Fo^2^+2Fc^2^)/3'
_refine_ls_weighting_scheme calc
_refine_ls_wR_factor_gt 0.0615
_refine_ls_wR_factor_ref 0.0721
_reflns_number_gt 437
_reflns_number_total 685
_reflns_threshold_expression I>2\s(I)
_cod_data_source_file ic400933v_si_002_7.cif
_cod_data_source_block ce6mn0.4zn1.3as7
_cod_original_sg_symbol_H-M 'R -3 m'
_cod_database_code 4335286

loop_
_symmetry_equiv_pos_as_xyz
'x, y, z'
'-y, x-y, z'
'-x+y, -x, z'
'y, x, -z'
'x-y, -y, -z'
'-x, -x+y, -z'
'x+2/3, y+1/3, z+1/3'
'-y+2/3, x-y+1/3, z+1/3'
'-x+y+2/3, -x+1/3, z+1/3'
'y+2/3, x+1/3, -z+1/3'
'x-y+2/3, -y+1/3, -z+1/3'
'-x+2/3, -x+y+1/3, -z+1/3'
'x+1/3, y+2/3, z+2/3'
'-y+1/3, x-y+2/3, z+2/3'
'-x+y+1/3, -x+2/3, z+2/3'
'y+1/3, x+2/3, -z+2/3'
'x-y+1/3, -y+2/3, -z+2/3'
'-x+1/3, -x+y+2/3, -z+2/3'
'-x, -y, -z'
'y, -x+y, -z'
'x-y, x, -z'
'-y, -x, z'
'-x+y, y, z'
'x, x-y, z'
'-x+2/3, -y+1/3, -z+1/3'
'y+2/3, -x+y+1/3, -z+1/3'
'x-y+2/3, x+1/3, -z+1/3'
'-y+2/3, -x+1/3, z+1/3'
'-x+y+2/3, y+1/3, z+1/3'
'x+2/3, x-y+1/3, z+1/3'
'-x+1/3, -y+2/3, -z+2/3'
'y+1/3, -x+y+2/3, -z+2/3'
'x-y+1/3, x+2/3, -z+2/3'
'-y+1/3, -x+2/3, z+2/3'
'-x+y+1/3, y+2/3, z+2/3'
'x+1/3, x-y+2/3, z+2/3'

loop_
_atom_site_label
_atom_site_type_symbol
_atom_site_fract_x
_atom_site_fract_y
_atom_site_fract_z
_atom_site_U_iso_or_equiv
_atom_site_adp_type
_atom_site_occupancy
_atom_site_symmetry_multiplicity
_atom_site_calc_flag
_atom_site_refinement_flags
Ce1 Ce 0.0000 0.0000 0.071355(10) 0.01044(18) Uani 1 6 d S
Ce2 Ce 0.0000 0.0000 0.309529(11) 0.01068(16) Uani 1 6 d S
Ce3 Ce 0.0000 0.0000 0.452176(11) 0.01334(19) Uani 1 6 d S
Mn Mn 0.0000 0.0000 0.17898(3) 0.0169(4) Uani 0.21 6 d SP
Zn Zn 0.0000 0.0000 0.17898(3) 0.0169(4) Uani 0.64 6 d SP
As1 As 0.0000 0.0000 0.144111(19) 0.0133(3) Uani 1 6 d S
As2 As 0.0000 0.0000 0.237380(18) 0.0106(3) Uani 1 6 d S
As3 As 0.0000 0.0000 0.381251(17) 0.0108(3) Uani 1 6 d S
As4 As 0.0000 0.0000 0.0000 0.0109(4) Uani 1 12 d S

loop_
_atom_site_aniso_label
_atom_site_aniso_U_11
_atom_site_aniso_U_22
_atom_site_aniso_U_33
_atom_site_aniso_U_23
_atom_site_aniso_U_13
_atom_site_aniso_U_12
Ce1 0.0103(2) 0.0103(2) 0.0107(4) 0.000 0.000 0.00514(12)
Ce2 0.0100(2) 0.0100(2) 0.0120(4) 0.000 0.000 0.00502(11)
Ce3 0.0120(2) 0.0120(2) 0.0161(4) 0.000 0.000 0.00599(12)
Mn 0.0176(6) 0.0176(6) 0.0154(11) 0.000 0.000 0.0088(3)
Zn 0.0176(6) 0.0176(6) 0.0154(11) 0.000 0.000 0.0088(3)
As1 0.0130(4) 0.0130(4) 0.0138(7) 0.000 0.000 0.0065(2)
As2 0.0097(4) 0.0097(4) 0.0124(7) 0.000 0.000 0.0049(2)
As3 0.0102(4) 0.0102(4) 0.0119(8) 0.000 0.000 0.0051(2)
As4 0.0098(5) 0.0098(5) 0.0132(10) 0.000 0.000 0.0049(3)

loop_
_atom_type_symbol
_atom_type_description
_atom_type_scat_dispersion_real
_atom_type_scat_dispersion_imag
_atom_type_scat_source
Mn Mn 0.3368 0.7283 'International Tables Vol C Tables 4.2.6.8 and 6.1.1.4'
Zn Zn 0.2839 1.4301 'International Tables Vol C Tables 4.2.6.8 and 6.1.1.4'
As As 0.0499 2.0058 'International Tables Vol C Tables 4.2.6.8 and 6.1.1.4'
Ce Ce -0.2486 2.6331 'International Tables Vol C Tables 4.2.6.8 and 6.1.1.4'

loop_
_geom_angle_atom_site_label_1
_geom_angle_atom_site_label_2
_geom_angle_atom_site_label_3
_geom_angle
_geom_angle_site_symmetry_1
_geom_angle_site_symmetry_3
As3 Ce1 As3 90.49(3) 13_444 13_554
As3 Ce1 As3 90.49(3) 13_444 13_544
As3 Ce1 As3 90.49(3) 13_554 13_544
As3 Ce1 As2 178.69(4) 13_444 25
As3 Ce1 As2 90.43(2) 13_554 25
As3 Ce1 As2 90.43(2) 13_544 25
As3 Ce1 As2 90.43(2) 13_444 25_445
As3 Ce1 As2 178.69(4) 13_554 25_445
As3 Ce1 As2 90.43(2) 13_544 25_445
As2 Ce1 As2 88.63(3) 25 25_445
As3 Ce1 As2 90.43(2) 13_444 25_455
As3 Ce1 As2 90.43(2) 13_554 25_455
As3 Ce1 As2 178.69(4) 13_544 25_455
As2 Ce1 As2 88.63(3) 25 25_455
As2 Ce1 As2 88.63(3) 25_445 25_455
As4 Ce2 As4 89.90(2) 7 7_445
As4 Ce2 As4 89.90(2) 7 7_455
As4 Ce2 As4 89.90(2) 7_445 7_455
As4 Ce2 As3 179.65(3) 7 31_445
As4 Ce2 As3 90.343(17) 7_445 31_445
As4 Ce2 As3 90.344(17) 7_455 31_445
As4 Ce2 As3 90.343(17) 7 31
As4 Ce2 As3 179.65(3) 7_445 31
As4 Ce2 As3 90.344(17) 7_455 31
As3 Ce2 As3 89.41(3) 31_445 31
As4 Ce2 As3 90.344(17) 7 31_545
As4 Ce2 As3 90.344(17) 7_445 31_545
As4 Ce2 As3 179.65(3) 7_455 31_545
As3 Ce2 As3 89.41(3) 31_445 31_545
As3 Ce2 As3 89.41(3) 31 31_545
As2 Ce3 As2 91.38(3) 31_445 31
As2 Ce3 As2 91.38(3) 31_445 31_545
As2 Ce3 As2 91.38(3) 31 31_545
As2 Ce3 As1 177.32(4) 31_445 7
As2 Ce3 As1 90.49(2) 31 7
As2 Ce3 As1 90.49(2) 31_545 7
As2 Ce3 As1 90.49(2) 31_445 7_445
As2 Ce3 As1 177.32(4) 31 7_445
As2 Ce3 As1 90.49(2) 31_545 7_445
As1 Ce3 As1 87.57(4) 7 7_445
As2 Ce3 As1 90.49(2) 31_445 7_455
As2 Ce3 As1 90.49(2) 31 7_455
As2 Ce3 As1 177.32(4) 31_545 7_455
As1 Ce3 As1 87.57(4) 7 7_455
As1 Ce3 As1 87.57(4) 7_445 7_455
As2 Ce3 Mn 133.877(14) 31_445 31
As2 Ce3 Mn 80.87(4) 31 31
As2 Ce3 Mn 133.876(15) 31_545 31
As1 Ce3 Mn 44.653(15) 7 31
As1 Ce3 Mn 96.44(4) 7_445 31
As1 Ce3 Mn 44.654(15) 7_455 31
As2 Ce3 Zn 133.877(14) 31_445 31
As2 Ce3 Zn 80.87(4) 31 31
As2 Ce3 Zn 133.876(15) 31_545 31
As1 Ce3 Zn 44.653(15) 7 31
As1 Ce3 Zn 96.44(4) 7_445 31
As1 Ce3 Zn 44.654(15) 7_455 31
Mn Ce3 Zn 0.00(5) 31 31
As2 Ce3 Mn 80.87(4) 31_445 31_445
As2 Ce3 Mn 133.877(14) 31 31_445
As2 Ce3 Mn 133.876(14) 31_545 31_445
As1 Ce3 Mn 96.44(4) 7 31_445
As1 Ce3 Mn 44.653(15) 7_445 31_445
As1 Ce3 Mn 44.654(15) 7_455 31_445
Mn Ce3 Mn 73.04(4) 31 31_445
Zn Ce3 Mn 73.04(4) 31 31_445
As2 Ce3 Zn 80.87(4) 31_445 31_445
As2 Ce3 Zn 133.877(14) 31 31_445
As2 Ce3 Zn 133.876(14) 31_545 31_445
As1 Ce3 Zn 96.44(4) 7 31_445
As1 Ce3 Zn 44.653(15) 7_445 31_445
As1 Ce3 Zn 44.654(15) 7_455 31_445
Mn Ce3 Zn 73.04(4) 31 31_445
Zn Ce3 Zn 73.04(4) 31 31_445
Mn Ce3 Zn 0.00(5) 31_445 31_445
As2 Ce3 Mn 133.876(14) 31_445 31_545
As2 Ce3 Mn 133.876(15) 31 31_545
As2 Ce3 Mn 80.87(4) 31_545 31_545
As1 Ce3 Mn 44.654(15) 7 31_545
As1 Ce3 Mn 44.654(15) 7_445 31_545
As1 Ce3 Mn 96.44(4) 7_455 31_545
Mn Ce3 Mn 73.04(4) 31 31_545
Zn Ce3 Mn 73.04(4) 31 31_545
Mn Ce3 Mn 73.04(4) 31_445 31_545
Zn Ce3 Mn 73.04(4) 31_445 31_545
As2 Ce3 Zn 133.876(14) 31_445 31_545
As2 Ce3 Zn 133.876(15) 31 31_545
As2 Ce3 Zn 80.87(4) 31_545 31_545
As1 Ce3 Zn 44.654(15) 7 31_545
As1 Ce3 Zn 44.654(15) 7_445 31_545
As1 Ce3 Zn 96.44(4) 7_455 31_545
Mn Ce3 Zn 73.04(4) 31 31_545
Zn Ce3 Zn 73.04(4) 31 31_545
Mn Ce3 Zn 73.04(4) 31_445 31_545
Zn Ce3 Zn 73.04(4) 31_445 31_545
Mn Ce3 Zn 0.00(5) 31_545 31_545
As1 Mn As1 106.96(5) . 25
As1 Mn As1 106.96(5) . 25_445
As1 Mn As1 111.86(5) 25 25_445
As1 Mn As1 106.96(5) . 25_455
As1 Mn As1 111.86(5) 25 25_455
As1 Mn As1 111.86(5) 25_445 25_455
As1 Mn Zn 53.74(6) . 25_445
As1 Mn Zn 123.93(3) 25 25_445
As1 Mn Zn 53.22(4) 25_445 25_445
As1 Mn Zn 123.93(3) 25_455 25_445
As1 Mn Mn 53.74(6) . 25_445
As1 Mn Mn 123.93(3) 25 25_445
As1 Mn Mn 53.22(4) 25_445 25_445
As1 Mn Mn 123.93(3) 25_455 25_445
Zn Mn Mn 0.00(6) 25_445 25_445
As1 Mn Zn 53.74(6) . 25
As1 Mn Zn 53.22(4) 25 25
As1 Mn Zn 123.93(3) 25_445 25
As1 Mn Zn 123.93(3) 25_455 25
Zn Mn Zn 88.58(9) 25_445 25
Mn Mn Zn 88.58(9) 25_445 25
As1 Mn Mn 53.74(6) . 25
As1 Mn Mn 53.22(4) 25 25
As1 Mn Mn 123.93(3) 25_445 25
As1 Mn Mn 123.93(3) 25_455 25
Zn Mn Mn 88.58(9) 25_445 25
Mn Mn Mn 88.58(9) 25_445 25
Zn Mn Mn 0.00(6) 25 25
As1 Mn Mn 53.74(6) . 25_455
As1 Mn Mn 123.93(3) 25 25_455
As1 Mn Mn 123.93(3) 25_445 25_455
As1 Mn Mn 53.22(4) 25_455 25_455
Zn Mn Mn 88.58(9) 25_445 25_455
Mn Mn Mn 88.58(9) 25_445 25_455
Zn Mn Mn 88.58(9) 25 25_455
Mn Mn Mn 88.58(9) 25 25_455
As1 Mn Zn 53.74(6) . 25_455
As1 Mn Zn 123.93(3) 25 25_455
As1 Mn Zn 123.93(3) 25_445 25_455
As1 Mn Zn 53.22(4) 25_455 25_455
Zn Mn Zn 88.58(9) 25_445 25_455
Mn Mn Zn 88.58(9) 25_445 25_455
Zn Mn Zn 88.58(9) 25 25_455
Mn Mn Zn 88.58(9) 25 25_455
Mn Mn Zn 0.00(6) 25_455 25_455
As1 Mn Ce3 136.59(3) . 31
As1 Mn Ce3 57.28(4) 25 31
As1 Mn Ce3 116.45(8) 25_445 31
As1 Mn Ce3 57.28(4) 25_455 31
Zn Mn Ce3 169.67(9) 25_445 31
Mn Mn Ce3 169.67(9) 25_445 31
Zn Mn Ce3 98.78(4) 25 31
Mn Mn Ce3 98.78(4) 25 31
Mn Mn Ce3 98.78(4) 25_455 31
Zn Mn Ce3 98.78(4) 25_455 31
As1 Mn Ce3 136.59(3) . 31_445
As1 Mn Ce3 116.45(8) 25 31_445
As1 Mn Ce3 57.28(4) 25_445 31_445
As1 Mn Ce3 57.28(4) 25_455 31_445
Zn Mn Ce3 98.78(4) 25_445 31_445
Mn Mn Ce3 98.78(4) 25_445 31_445
Zn Mn Ce3 169.67(9) 25 31_445
Mn Mn Ce3 169.67(9) 25 31_445
Mn Mn Ce3 98.78(4) 25_455 31_445
Zn Mn Ce3 98.78(4) 25_455 31_445
Ce3 Mn Ce3 73.04(4) 31 31_445
Mn As1 Zn 73.04(5) . 25
Mn As1 Mn 73.04(5) . 25
Zn As1 Mn 0.00(9) 25 25
Mn As1 Zn 73.04(5) . 25_445
Zn As1 Zn 111.86(5) 25 25_445
Mn As1 Zn 111.86(5) 25 25_445
Mn As1 Mn 73.04(5) . 25_445
Zn As1 Mn 111.86(5) 25 25_445
Mn As1 Mn 111.86(5) 25 25_445
Zn As1 Mn 0.00(9) 25_445 25_445
Mn As1 Zn 73.04(5) . 25_455
Zn As1 Zn 111.86(5) 25 25_455
Mn As1 Zn 111.86(5) 25 25_455
Zn As1 Zn 111.86(5) 25_445 25_455
Mn As1 Zn 111.86(5) 25_445 25_455
Mn As1 Mn 73.04(5) . 25_455
Zn As1 Mn 111.86(5) 25 25_455
Mn As1 Mn 111.86(5) 25 25_455
Zn As1 Mn 111.86(5) 25_445 25_455
Mn As1 Mn 111.86(5) 25_445 25_455
Zn As1 Mn 0.00(9) 25_455 25_455
Mn As1 Ce3 126.96(2) . 13_444
Zn As1 Ce3 160.00(7) 25 13_444
Mn As1 Ce3 160.00(7) 25 13_444
Zn As1 Ce3 78.06(3) 25_445 13_444
Mn As1 Ce3 78.06(3) 25_445 13_444
Zn As1 Ce3 78.07(3) 25_455 13_444
Mn As1 Ce3 78.07(3) 25_455 13_444
Mn As1 Ce3 126.96(2) . 13_554
Zn As1 Ce3 78.06(3) 25 13_554
Mn As1 Ce3 78.06(3) 25 13_554
Zn As1 Ce3 160.00(7) 25_445 13_554
Mn As1 Ce3 160.00(7) 25_445 13_554
Zn As1 Ce3 78.07(3) 25_455 13_554
Mn As1 Ce3 78.07(3) 25_455 13_554
Ce3 As1 Ce3 87.58(4) 13_444 13_554
Mn As1 Ce3 126.96(2) . 13_544
Zn As1 Ce3 78.07(3) 25 13_544
Mn As1 Ce3 78.07(3) 25 13_544
Zn As1 Ce3 78.07(3) 25_445 13_544
Mn As1 Ce3 78.07(3) 25_445 13_544
Zn As1 Ce3 160.00(7) 25_455 13_544
Mn As1 Ce3 160.00(7) 25_455 13_544
Ce3 As1 Ce3 87.58(4) 13_444 13_544
Ce3 As1 Ce3 87.58(4) 13_554 13_544
Ce3 As2 Ce3 91.38(3) 31_445 31
Ce3 As2 Ce3 91.38(3) 31_445 31_545
Ce3 As2 Ce3 91.38(3) 31 31_545
Ce3 As2 Ce1 178.06(4) 31_445 25
Ce3 As2 Ce1 89.975(16) 31 25
Ce3 As2 Ce1 89.976(16) 31_545 25
Ce3 As2 Ce1 89.975(16) 31_445 25_445
Ce3 As2 Ce1 178.06(4) 31 25_445
Ce3 As2 Ce1 89.976(16) 31_545 25_445
Ce1 As2 Ce1 88.64(3) 25 25_445
Ce3 As2 Ce1 89.976(16) 31_445 25_455
Ce3 As2 Ce1 89.976(16) 31 25_455
Ce3 As2 Ce1 178.06(4) 31_545 25_455
Ce1 As2 Ce1 88.64(3) 25 25_455
Ce1 As2 Ce1 88.64(3) 25_445 25_455
Ce1 As3 Ce1 90.49(3) 7 7_445
Ce1 As3 Ce1 90.49(3) 7 7_455
Ce1 As3 Ce1 90.49(3) 7_445 7_455
Ce1 As3 Ce2 179.23(4) 7 31_445
Ce1 As3 Ce2 90.053(16) 7_445 31_445
Ce1 As3 Ce2 90.053(16) 7_455 31_445
Ce1 As3 Ce2 90.053(16) 7 31
Ce1 As3 Ce2 179.23(4) 7_445 31
Ce1 As3 Ce2 90.053(17) 7_455 31
Ce2 As3 Ce2 89.40(3) 31_445 31
Ce1 As3 Ce2 90.053(17) 7 31_545
Ce1 As3 Ce2 90.053(17) 7_445 31_545
Ce1 As3 Ce2 179.23(4) 7_455 31_545
Ce2 As3 Ce2 89.40(3) 31_445 31_545
Ce2 As3 Ce2 89.40(3) 31 31_545
Ce2 As4 Ce2 180.00(2) 25 13_444
Ce2 As4 Ce2 89.91(2) 25 25_445
Ce2 As4 Ce2 90.09(2) 13_444 25_445
Ce2 As4 Ce2 90.09(2) 25 13_554
Ce2 As4 Ce2 89.91(2) 13_444 13_554
Ce2 As4 Ce2 180.00(2) 25_445 13_554
Ce2 As4 Ce2 90.09(2) 25 13_544
Ce2 As4 Ce2 89.91(2) 13_444 13_544
Ce2 As4 Ce2 90.09(2) 25_445 13_544
Ce2 As4 Ce2 89.91(2) 13_554 13_544
Ce2 As4 Ce2 89.91(2) 25 25_455
Ce2 As4 Ce2 90.09(2) 13_444 25_455
Ce2 As4 Ce2 89.91(2) 25_445 25_455
Ce2 As4 Ce2 90.09(2) 13_554 25_455
Ce2 As4 Ce2 180.00(2) 13_544 25_455

loop_
_geom_bond_atom_site_label_1
_geom_bond_atom_site_label_2
_geom_bond_distance
_geom_bond_site_symmetry_2
Ce1 As3 3.0150(9) 13_444
Ce1 As3 3.0150(9) 13_554
Ce1 As3 3.0151(9) 13_544
Ce1 As2 3.0646(10) 25
Ce1 As2 3.0646(10) 25_445
Ce1 As2 3.0647(10) 25_455
Ce2 As4 3.0305(6) 7
Ce2 As4 3.0305(6) 7_445
Ce2 As4 3.0305(6) 7_455
Ce2 As3 3.0436(10) 31_445
Ce2 As3 3.0436(10) 31
Ce2 As3 3.0437(10) 31_545
Ce3 As2 2.9920(9) 31_445
Ce3 As2 2.9920(9) 31
Ce3 As2 2.9921(9) 31_545
Ce3 As1 3.0941(11) 7
Ce3 As1 3.0941(11) 7_445
Ce3 As1 3.0941(11) 7_455
Ce3 Mn 3.5977(17) 31
Ce3 Zn 3.5977(17) 31
Ce3 Mn 3.5977(17) 31_445
Ce3 Zn 3.5977(17) 31_445
Ce3 Mn 3.5977(17) 31_545
Ce3 Zn 3.5977(17) 31_545
Mn As1 2.567(3) .
Mn As1 2.5847(9) 25
Mn As1 2.5847(9) 25_445
Mn As1 2.5847(9) 25_455
Mn Zn 3.066(3) 25_445
Mn Mn 3.066(3) 25_445
Mn Zn 3.066(3) 25
Mn Mn 3.066(3) 25
Mn Mn 3.066(3) 25_455
Mn Zn 3.066(3) 25_455
Mn Ce3 3.5977(17) 31
Mn Ce3 3.5977(17) 31_445
As1 Zn 2.5846(9) 25
As1 Mn 2.5846(9) 25
As1 Zn 2.5846(9) 25_445
As1 Mn 2.5846(9) 25_445
As1 Zn 2.5847(9) 25_455
As1 Mn 2.5847(9) 25_455
As1 Ce3 3.0939(11) 13_444
As1 Ce3 3.0939(10) 13_554
As1 Ce3 3.0940(11) 13_544
As2 Ce3 2.9921(9) 31_445
As2 Ce3 2.9921(9) 31
As2 Ce3 2.9921(9) 31_545
As2 Ce1 3.0645(10) 25
As2 Ce1 3.0645(10) 25_445
As2 Ce1 3.0646(10) 25_455
As3 Ce1 3.0151(10) 7
As3 Ce1 3.0151(10) 7_445
As3 Ce1 3.0151(10) 7_455
As3 Ce2 3.0439(10) 31_445
As3 Ce2 3.0439(10) 31
As3 Ce2 3.0439(10) 31_545
As4 Ce2 3.0303(6) 25
As4 Ce2 3.0303(6) 13_444
As4 Ce2 3.0303(6) 25_445
As4 Ce2 3.0303(6) 13_554
As4 Ce2 3.0304(6) 13_544
As4 Ce2 3.0304(6) 25_455
